data_4318552
loop_
_publ_author_name
'Zengquan Qin'
'Michael C. Jennings'
'Richard J. Puddephatt'
'Kenneth W. Muir'

_publ_section_title
;
 Self-Assembly of Polymer and Sheet Structures in Palladium(II) Complexes
 Containing Carboxylic Acid Substituents
;
_journal_name_full 'Inorganic Chemistry'
_journal_page_first 5174
_journal_page_last 5186
_journal_paper_doi 10.1021/ic020239b
_journal_volume 41
_journal_year 2002
_chemical_formula_sum 'C12 H10 Cl2 N2 O4 Pd'
_chemical_formula_weight 423.52
_chemical_name_systematic
;
  ?
;
_space_group_IT_number 2
_symmetry_cell_setting triclinic
_symmetry_space_group_name_Hall '-P 1'
_symmetry_space_group_name_H-M 'P -1'
_atom_sites_solution_hydrogens geom
_atom_sites_solution_primary direct
_atom_sites_solution_secondary difmap
_audit_creation_method SHELXL
_cell_angle_alpha 75.625(3)
_cell_angle_beta 88.898(3)
_cell_angle_gamma 80.313(3)
_cell_formula_units_Z 1
_cell_length_a 3.9554(2)
_cell_length_b 7.4830(4)
_cell_length_c 12.5456(7)
_cell_measurement_temperature 295(2)
_cell_volume 354.47(3)
_computing_cell_refinement 'Nonius DENZO'
_computing_data_collection 'Nonius COLLECT'
_computing_data_reduction 'Nonius SCALEPACK'
_computing_molecular_graphics 'Siemens SHELXTL'
_computing_publication_material 'Siemens SHELXTL'
_computing_structure_refinement 'SHELXL-93 (Sheldrick, 1993)'
_computing_structure_solution 'SHELXS-86 (Sheldrick, 1990)'
_diffrn_ambient_temperature 295(2)
_diffrn_measurement_device 'Nonius KappaCCD'
_diffrn_measurement_method 'Omega/phi scans'
_diffrn_radiation_monochromator graphite
_diffrn_radiation_source 'fine-focus sealed tube'
_diffrn_radiation_type MoK\a
_diffrn_radiation_wavelength 0.71073
_diffrn_reflns_av_R_equivalents 0.0379
_diffrn_reflns_av_sigmaI/netI 0.0530
_diffrn_reflns_limit_h_max 5
_diffrn_reflns_limit_h_min -5
_diffrn_reflns_limit_k_max 10
_diffrn_reflns_limit_k_min -8
_diffrn_reflns_limit_l_max 17
_diffrn_reflns_limit_l_min -15
_diffrn_reflns_number 3711
_diffrn_reflns_theta_max 24.99
_diffrn_reflns_theta_min 1.68
_exptl_absorpt_coefficient_mu 1.701
_exptl_absorpt_correction_T_max 0.3522
_exptl_absorpt_correction_T_min 0.3118
_exptl_absorpt_correction_type empirical
_exptl_crystal_density_diffrn 1.984
_exptl_crystal_F_000 208
_exptl_crystal_size_max 0.03
_exptl_crystal_size_mid 0.01
_exptl_crystal_size_min 0.01
_refine_diff_density_max 0.349
_refine_diff_density_min -0.599
_refine_diff_density_rms 0.090
_refine_ls_extinction_method none
_refine_ls_goodness_of_fit_all 1.021
_refine_ls_goodness_of_fit_obs 1.009
_refine_ls_matrix_type full
_refine_ls_number_parameters 117
_refine_ls_number_reflns 1250
_refine_ls_number_restraints 0
_refine_ls_restrained_S_all 1.022
_refine_ls_restrained_S_obs 1.009
_refine_ls_R_factor_all 0.0271
_refine_ls_R_factor_obs 0.0238
_refine_ls_shift/esd_max -0.063
_refine_ls_shift/esd_mean 0.008
_refine_ls_structure_factor_coef Fsqd
_refine_ls_weighting_details 'w=1/[\s^2^(Fo^2^)+(0.0183P)^2^+0.0373P] where P=(Fo^2^+2Fc^2^)/3'
_refine_ls_weighting_scheme calc
_refine_ls_wR_factor_all 0.0607
_refine_ls_wR_factor_obs 0.0582
_reflns_number_observed 1187
_reflns_number_total 1251
_reflns_observed_criterion >2sigma(I)
_cod_data_source_file ic020239b_01.cif
_cod_data_source_block complex1
_cod_depositor_comments
;
The following automatic conversions were performed:

'_symmetry_cell_setting' value 'Triclinic' changed to 'triclinic'
according to the built-in table from CIF Core dictionary named
'cif_core.dic' version 2.4.1 from 2010-06-29.

Automatic conversion script
Id: cif_fix_values 1646 2011-03-28 12:23:43Z adriana 

The following automatic conversions were performed:

'_refine_ls_weighting_scheme' value 'calc
w=1/[\s^2^(Fo^2^)+(0.0183P)^2^+0.0373P] where P=(Fo^2^+2Fc^2^)/3' was
changed to 'calc'. New tag '_refine_ls_weighting_details' was
created. The value of the new tag was set to
'w=1/[\s^2^(Fo^2^)+(0.0183P)^2^+0.0373P] where P=(Fo^2^+2Fc^2^)/3'.

Automatic conversion script
Id: cif_fix_values 3143 2015-03-26 13:38:13Z robertas 
;
_cod_database_code 4318552

loop_
_symmetry_equiv_pos_as_xyz
'x, y, z'
'-x, -y, -z'

loop_
_atom_site_aniso_label
_atom_site_aniso_U_11
_atom_site_aniso_U_22
_atom_site_aniso_U_33
_atom_site_aniso_U_23
_atom_site_aniso_U_13
_atom_site_aniso_U_12
Pd1 0.0338(2) 0.0280(2) 0.0273(2) -0.01316(15) 0.00683(12) -0.00548(13)
Cl1 0.0373(4) 0.0311(4) 0.0382(5) -0.0100(4) 0.0027(3) -0.0036(3)
O1 0.095(2) 0.049(2) 0.047(2) -0.0274(13) 0.0375(14) -0.0271(14)
O2 0.089(2) 0.042(2) 0.050(2) -0.0286(13) 0.0275(13) -0.0235(13)
N1 0.0331(11) 0.0267(14) 0.0306(14) -0.0116(11) 0.0060(10) -0.0068(10)
C1 0.0374(15) 0.029(2) 0.030(2) -0.0081(14) 0.0054(13) -0.0065(13)
C2 0.0366(14) 0.024(2) 0.035(2) -0.0109(14) 0.0033(12) -0.0068(12)
C3 0.0347(14) 0.031(2) 0.031(2) -0.0136(14) 0.0029(12) -0.0043(12)
C4 0.046(2) 0.035(2) 0.035(2) -0.0175(15) 0.0050(14) -0.0065(14)
C5 0.046(2) 0.032(2) 0.030(2) -0.0110(15) 0.0122(14) -0.0106(14)
C6 0.043(2) 0.027(2) 0.036(2) -0.0129(14) 0.0089(13) -0.0086(13)

loop_
_atom_site_label
_atom_site_type_symbol
_atom_site_fract_x
_atom_site_fract_y
_atom_site_fract_z
_atom_site_U_iso_or_equiv
_atom_site_thermal_displace_type
_atom_site_occupancy
_atom_site_calc_flag
_atom_site_refinement_flags
_atom_site_disorder_group
Pd1 Pd 0.5000 0.0000 0.5000 0.02864(14) Uani 1 d S .
Cl1 Cl 0.8662(2) -0.26076(10) 0.59645(6) 0.0356(2) Uani 1 d . .
O1 O 0.0297(7) 0.2812(4) 0.9772(2) 0.0595(7) Uani 1 d . .
O2 O 0.2530(7) 0.5266(4) 0.8844(2) 0.0561(7) Uani 1 d . .
H2A H 0.1507(157) 0.5936(84) 0.9331(48) 0.138(21) Uiso 1 d . .
N1 N 0.4480(5) 0.1026(3) 0.6351(2) 0.0292(5) Uani 1 d . .
C1 C 0.5143(7) 0.2747(4) 0.6299(3) 0.0320(7) Uani 1 d . .
H1A H 0.5974(77) 0.3326(44) 0.5670(26) 0.036(8) Uiso 1 d . .
C2 C 0.4451(7) 0.3587(4) 0.7151(3) 0.0310(6) Uani 1 d . .
H2B H 0.4768(82) 0.4798(51) 0.7068(28) 0.047(10) Uiso 1 d . .
C3 C 0.2994(7) 0.2658(4) 0.8092(2) 0.0315(7) Uani 1 d . .
C4 C 0.1867(8) 0.3609(4) 0.8974(3) 0.0371(7) Uani 1 d . .
C5 C 0.2453(8) 0.0846(5) 0.8161(3) 0.0351(7) Uani 1 d . .
H5A H 0.1523(77) 0.0285(46) 0.8685(28) 0.038(9) Uiso 1 d . .
C6 C 0.3208(7) 0.0074(5) 0.7282(3) 0.0341(7) Uani 1 d . .
H6A H 0.2754(73) -0.1110(46) 0.7306(26) 0.040(9) Uiso 1 d . .

loop_
_atom_type_symbol
_atom_type_description
_atom_type_scat_dispersion_real
_atom_type_scat_dispersion_imag
_atom_type_scat_source
C C 0.0033 0.0016 'International Tables Vol C Tables 4.2.6.8 and 6.1.1.4'
H H 0.0000 0.0000 'International Tables Vol C Tables 4.2.6.8 and 6.1.1.4'
N N 0.0061 0.0033 'International Tables Vol C Tables 4.2.6.8 and 6.1.1.4'
O O 0.0106 0.0060 'International Tables Vol C Tables 4.2.6.8 and 6.1.1.4'
Cl Cl 0.1484 0.1585 'International Tables Vol C Tables 4.2.6.8 and 6.1.1.4'
Pd Pd -0.9988 1.0072 'International Tables Vol C Tables 4.2.6.8 and 6.1.1.4'

loop_
_geom_angle_atom_site_label_1
_geom_angle_atom_site_label_2
_geom_angle_atom_site_label_3
_geom_angle
_geom_angle_site_symmetry_1
_geom_angle_site_symmetry_3
_geom_angle_publ_flag
N1 Pd1 N1 180.0 2_656 . ?
N1 Pd1 Cl1 90.48(7) 2_656 2_656 ?
N1 Pd1 Cl1 89.52(7) . 2_656 ?
N1 Pd1 Cl1 89.52(7) 2_656 . ?
N1 Pd1 Cl1 90.48(7) . . ?
Cl1 Pd1 Cl1 180.0 2_656 . ?
C1 N1 C6 118.9(3) . . ?
C1 N1 Pd1 119.9(2) . . ?
C6 N1 Pd1 120.9(2) . . ?
N1 C1 C2 122.0(3) . . ?
C1 C2 C3 119.6(3) . . ?
C2 C3 C5 118.1(3) . . ?
C2 C3 C4 120.8(3) . . ?
C5 C3 C4 121.0(3) . . ?
O1 C4 O2 123.6(3) . . ?
O1 C4 C3 120.0(3) . . ?
O2 C4 C3 116.4(3) . . ?
C6 C5 C3 119.6(3) . . ?
N1 C6 C5 121.6(3) . . ?

loop_
_geom_bond_atom_site_label_1
_geom_bond_atom_site_label_2
_geom_bond_distance
_geom_bond_site_symmetry_2
_geom_bond_publ_flag
Pd1 N1 2.021(2) 2_656 ?
Pd1 N1 2.021(2) . ?
Pd1 Cl1 2.3051(7) 2_656 ?
Pd1 Cl1 2.3051(7) . ?
O1 C4 1.245(4) . ?
O2 C4 1.280(4) . ?
N1 C1 1.342(4) . ?
N1 C6 1.346(4) . ?
C1 C2 1.370(4) . ?
C2 C3 1.382(4) . ?
C3 C5 1.389(4) . ?
C3 C4 1.481(4) . ?
C5 C6 1.372(4) . ?
